data_7112936
loop_
_publ_author_name
'Chen, Pinhong'
'Cao, Lidong'
'Tian, Wenhai'
'Wang, Xinfeng'
'Li, Chaozhong'

_publ_section_title
;
 Total synthesis and absolute configuration determination of
 (+)-subincanadine F.
;
_journal_issue 44
_journal_name_full 'Chemical communications (Cambridge, England)'
_journal_page_first 8436
_journal_page_last 8438
_journal_paper_doi 10.1039/c0cc03428b
_journal_volume 46
_journal_year 2010
_chemical_formula_sum 'C18 H18 N2 O5'
_chemical_formula_weight 342.34
_chemical_name_systematic
;
?
;
_space_group_IT_number 14
_symmetry_cell_setting monoclinic
_symmetry_space_group_name_Hall '-P 2ybc'
_symmetry_space_group_name_H-M 'P 1 21/c 1'
_atom_sites_solution_hydrogens geom
_atom_sites_solution_primary direct
_atom_sites_solution_secondary difmap
_audit_creation_method SHELXL-97
_cell_angle_alpha 90.00
_cell_angle_beta 100.904(3)
_cell_angle_gamma 90.00
_cell_formula_units_Z 4
_cell_length_a 11.549(2)
_cell_length_b 14.458(3)
_cell_length_c 9.7091(17)
_cell_measurement_reflns_used 1046
_cell_measurement_temperature 293(2)
_cell_measurement_theta_max 40.910
_cell_measurement_theta_min 4.565
_cell_volume 1591.9(5)
_computing_cell_refinement 'Bruker SMART'
_computing_data_collection 'Bruker SMART'
_computing_data_reduction 'Bruker SHELXTL'
_computing_molecular_graphics 'Bruker SHELXTL'
_computing_publication_material 'Bruker SHELXTL'
_computing_structure_refinement 'SHELXL-97 (Sheldrick, 1997)'
_computing_structure_solution 'SHELXS-97 (Sheldrick, 1990)'
_diffrn_ambient_temperature 293(2)
_diffrn_measured_fraction_theta_full 0.999
_diffrn_measured_fraction_theta_max 0.999
_diffrn_measurement_device_type 'CCD area detector'
_diffrn_measurement_method 'phi and omega scans'
_diffrn_radiation_monochromator graphite
_diffrn_radiation_source 'fine-focus sealed tube'
_diffrn_radiation_type MoK\a
_diffrn_radiation_wavelength 0.71073
_diffrn_reflns_av_R_equivalents 0.1086
_diffrn_reflns_av_sigmaI/netI 0.1041
_diffrn_reflns_limit_h_max 13
_diffrn_reflns_limit_h_min -13
_diffrn_reflns_limit_k_max 17
_diffrn_reflns_limit_k_min -12
_diffrn_reflns_limit_l_max 11
_diffrn_reflns_limit_l_min -11
_diffrn_reflns_number 8206
_diffrn_reflns_theta_full 25.50
_diffrn_reflns_theta_max 25.50
_diffrn_reflns_theta_min 1.80
_exptl_absorpt_coefficient_mu 0.106
_exptl_absorpt_correction_T_max 1.00000
_exptl_absorpt_correction_T_min 0.75258
_exptl_absorpt_correction_type empirical
_exptl_absorpt_process_details sadabs
_exptl_crystal_colour colorless
_exptl_crystal_density_diffrn 1.428
_exptl_crystal_density_method 'not measured'
_exptl_crystal_description prismatic
_exptl_crystal_F_000 720
_exptl_crystal_size_max 0.252
_exptl_crystal_size_mid 0.159
_exptl_crystal_size_min 0.046
_refine_diff_density_max 0.320
_refine_diff_density_min -0.299
_refine_diff_density_rms 0.056
_refine_ls_extinction_expression Fc^*^=kFc[1+0.001xFc^2^\l^3^/sin(2\q)]^-1/4^
_refine_ls_extinction_method SHELXL
_refine_ls_goodness_of_fit_ref 1.032
_refine_ls_hydrogen_treatment constr
_refine_ls_matrix_type full
_refine_ls_number_parameters 239
_refine_ls_number_reflns 2955
_refine_ls_number_restraints 2
_refine_ls_restrained_S_all 1.062
_refine_ls_R_factor_all 0.1423
_refine_ls_R_factor_gt 0.0804
_refine_ls_shift/su_max 0.064
_refine_ls_shift/su_mean 0.006
_refine_ls_structure_factor_coef Fsqd
_refine_ls_weighting_details 'calc w=1/[\s^2^(Fo^2^)+(0.0927P)^2^+0.0000P] where P=(Fo^2^+2Fc^2^)/3'
_refine_ls_weighting_scheme calc
_refine_ls_wR_factor_gt 0.1856
_refine_ls_wR_factor_ref 0.2148
_reflns_number_gt 1677
_reflns_number_total 2955
_reflns_threshold_expression >2sigma(I)
_cod_data_source_file c0cc03428b.txt
_cod_data_source_block cd2811
_cod_depositor_comments
;
The following automatic conversions were performed:

'_symmetry_cell_setting' value 'Monoclinic' changed to 'monoclinic'
according to
/usr/data/users/saulius/automatic-downloads/retrospective/RSC/lib/dictionaries/cif_core.dic
dictionary named 'cif_core.dic' version 2.4.2 from 2011-04-26.

Automatic conversion script
Id: cif_fix_values 2281 2013-09-26 08:29:07Z andrius 
;
_cod_original_sg_symbol_H-M P2(1)/c
_cod_database_code 7112936

loop_
_symmetry_equiv_pos_as_xyz
'x, y, z'
'-x, y+1/2, -z+1/2'
'-x, -y, -z'
'x, -y-1/2, z-1/2'

loop_
_atom_site_label
_atom_site_type_symbol
_atom_site_fract_x
_atom_site_fract_y
_atom_site_fract_z
_atom_site_U_iso_or_equiv
_atom_site_adp_type
_atom_site_occupancy
_atom_site_symmetry_multiplicity
_atom_site_calc_flag
_atom_site_refinement_flags
_atom_site_disorder_assembly
_atom_site_disorder_group
N1 N 0.1010(3) 0.0699(2) 0.4574(4) 0.0514(10) Uani 1 1 d . . .
N2 N 0.3538(2) 0.2811(2) 0.6319(3) 0.0466(9) Uani 1 1 d . . .
O1 O 0.0214(2) 0.1437(2) 0.2572(3) 0.0601(9) Uani 1 1 d . . .
O2 O -0.0357(2) 0.2194(2) 0.5659(3) 0.0619(9) Uani 1 1 d . . .
H2 H -0.0190 0.2565 0.6305 0.093 Uiso 1 1 calc R . .
O3 O 0.4689(3) 0.2016(3) 0.8102(5) 0.1123(17) Uani 1 1 d . . .
O4 O 0.5441(2) 0.3150(2) 0.6993(3) 0.0696(10) Uani 1 1 d . . .
O5 O 0.4329(7) 0.0332(9) 0.6306(8) 0.109(6) Uani 0.485(14) 1 d PD A 1
O5' O 0.4389(7) 0.1055(6) 0.5102(18) 0.126(9) Uani 0.515(14) 1 d PD A 2
C1 C 0.0511(3) 0.1442(3) 0.3861(5) 0.0459(10) Uani 1 1 d . . .
C2 C 0.0401(3) 0.2329(3) 0.4689(5) 0.0473(11) Uani 1 1 d . . .
H2A H 0.0029 0.2794 0.4013 0.057 Uiso 1 1 calc R . .
C3 C 0.1626(3) 0.2686(3) 0.5317(4) 0.0424(10) Uani 1 1 d . . .
C4 C 0.2570(3) 0.2210(3) 0.6023(4) 0.0480(11) Uani 1 1 d . . .
C5 C 0.2683(4) 0.1195(3) 0.6372(5) 0.0627(14) Uani 1 1 d . A .
H5 H 0.3033 0.1121 0.7367 0.075 Uiso 1 1 calc R . .
C6 C 0.1468(3) 0.0738(3) 0.6077(5) 0.0545(12) Uani 1 1 d . . .
H6A H 0.1526 0.0116 0.6460 0.065 Uiso 1 1 calc R . .
H6B H 0.0930 0.1087 0.6533 0.065 Uiso 1 1 calc R . .
C7 C 0.1646(4) 0.0046(3) 0.3846(6) 0.0687(14) Uani 1 1 d . . .
H7A H 0.1361 0.0081 0.2841 0.082 Uiso 1 1 calc R . .
H7B H 0.1535 -0.0580 0.4153 0.082 Uiso 1 1 calc R . .
C8 C 0.2950(5) 0.0314(6) 0.4206(7) 0.112(2) Uani 1 1 d . A .
H8A H 0.3398 -0.0242 0.4107 0.134 Uiso 1 1 calc R . .
H8B H 0.3092 0.0738 0.3481 0.134 Uiso 1 1 calc R . .
C9 C 0.3455(4) 0.0710(4) 0.5485(8) 0.099(2) Uani 1 1 d D . .
C10 C 0.1985(3) 0.3626(3) 0.5175(4) 0.0414(10) Uani 1 1 d . . .
C11 C 0.3175(3) 0.3698(3) 0.5771(4) 0.0408(10) Uani 1 1 d . . .
C12 C 0.3794(3) 0.4526(3) 0.5801(5) 0.0521(11) Uani 1 1 d . . .
H12 H 0.4592 0.4562 0.6195 0.063 Uiso 1 1 calc R . .
C13 C 0.3178(4) 0.5284(3) 0.5227(5) 0.0552(12) Uani 1 1 d . . .
H13 H 0.3569 0.5846 0.5229 0.066 Uiso 1 1 calc R . .
C14 C 0.1980(4) 0.5238(3) 0.4637(5) 0.0562(12) Uani 1 1 d . . .
H14 H 0.1585 0.5768 0.4265 0.067 Uiso 1 1 calc R . .
C15 C 0.1378(3) 0.4415(3) 0.4600(4) 0.0490(11) Uani 1 1 d . . .
H15 H 0.0581 0.4383 0.4199 0.059 Uiso 1 1 calc R . .
C16 C 0.4596(4) 0.2608(3) 0.7236(6) 0.0624(14) Uani 1 1 d . . .
C17 C 0.6593(4) 0.3037(4) 0.7962(6) 0.0861(18) Uani 1 1 d . . .
H17A H 0.7030 0.3614 0.8030 0.103 Uiso 1 1 calc R . .
H17B H 0.6467 0.2873 0.8891 0.103 Uiso 1 1 calc R . .
C18 C 0.7260(5) 0.2308(5) 0.7418(8) 0.116(2) Uani 1 1 d . . .
H18A H 0.6823 0.1739 0.7358 0.134 Uiso 1 1 calc R . .
H18B H 0.8006 0.2227 0.8036 0.134 Uiso 1 1 calc R . .
H18C H 0.7387 0.2478 0.6502 0.134 Uiso 1 1 calc R . .

loop_
_atom_site_aniso_label
_atom_site_aniso_U_11
_atom_site_aniso_U_22
_atom_site_aniso_U_33
_atom_site_aniso_U_23
_atom_site_aniso_U_13
_atom_site_aniso_U_12
N1 0.0444(19) 0.048(2) 0.058(2) 0.0033(18) -0.0018(17) -0.0057(17)
N2 0.0268(16) 0.053(2) 0.054(2) 0.0066(17) -0.0076(15) -0.0052(15)
O1 0.0600(18) 0.062(2) 0.052(2) 0.0007(15) -0.0043(16) -0.0007(15)
O2 0.0364(15) 0.075(2) 0.075(2) -0.0175(17) 0.0124(16) -0.0124(14)
O3 0.057(2) 0.131(4) 0.125(4) 0.073(3) -0.043(2) -0.033(2)
O4 0.0295(14) 0.078(2) 0.091(3) 0.0189(18) -0.0147(15) -0.0100(15)
O5 0.059(5) 0.158(13) 0.072(6) -0.003(6) -0.011(4) 0.076(6)
O5' 0.062(6) 0.087(7) 0.18(2) -0.059(10) 0.064(9) -0.016(5)
C1 0.0268(19) 0.053(3) 0.055(3) 0.001(2) -0.0012(19) -0.0123(18)
C2 0.032(2) 0.049(3) 0.057(3) -0.002(2) -0.0028(19) -0.0063(18)
C3 0.0296(19) 0.043(2) 0.052(3) -0.0029(19) -0.0006(18) -0.0043(17)
C4 0.033(2) 0.052(3) 0.054(3) 0.004(2) -0.0058(19) -0.0088(19)
C5 0.043(2) 0.054(3) 0.078(3) 0.017(2) -0.023(2) -0.006(2)
C6 0.048(2) 0.046(3) 0.063(3) 0.009(2) -0.006(2) -0.008(2)
C7 0.070(3) 0.050(3) 0.087(4) 0.006(3) 0.016(3) 0.002(2)
C8 0.056(3) 0.210(8) 0.074(4) -0.004(5) 0.020(3) 0.009(4)
C9 0.040(3) 0.068(4) 0.180(7) -0.025(4) 0.000(4) 0.005(3)
C10 0.0311(19) 0.043(2) 0.047(3) -0.0056(18) 0.0000(17) 0.0024(18)
C11 0.0312(19) 0.043(2) 0.047(2) -0.0041(19) 0.0049(17) -0.0063(18)
C12 0.038(2) 0.056(3) 0.061(3) -0.003(2) 0.004(2) -0.013(2)
C13 0.056(3) 0.042(3) 0.066(3) 0.003(2) 0.006(2) -0.006(2)
C14 0.048(2) 0.049(3) 0.068(3) -0.002(2) 0.001(2) 0.007(2)
C15 0.036(2) 0.051(3) 0.056(3) -0.010(2) -0.0016(19) 0.004(2)
C16 0.033(2) 0.064(3) 0.079(4) 0.017(3) -0.018(2) -0.006(2)
C17 0.040(3) 0.106(5) 0.099(4) 0.008(3) -0.024(3) -0.007(3)
C18 0.053(3) 0.154(6) 0.134(6) 0.028(5) 0.002(4) 0.016(4)

loop_
_atom_type_symbol
_atom_type_description
_atom_type_scat_dispersion_real
_atom_type_scat_dispersion_imag
_atom_type_scat_source
C C 0.0033 0.0016 'International Tables Vol C Tables 4.2.6.8 and 6.1.1.4'
H H 0.0000 0.0000 'International Tables Vol C Tables 4.2.6.8 and 6.1.1.4'
N N 0.0061 0.0033 'International Tables Vol C Tables 4.2.6.8 and 6.1.1.4'
O O 0.0106 0.0060 'International Tables Vol C Tables 4.2.6.8 and 6.1.1.4'

loop_
_geom_angle_atom_site_label_1
_geom_angle_atom_site_label_2
_geom_angle_atom_site_label_3
_geom_angle
C1 N1 C6 121.5(4)
C1 N1 C7 118.3(4)
C6 N1 C7 113.0(3)
C16 N2 C4 124.5(3)
C16 N2 C11 126.0(3)
C4 N2 C11 108.4(3)
C2 O2 H2 109.5
C16 O4 C17 115.4(4)
O1 C1 N1 121.7(4)
O1 C1 C2 120.2(4)
N1 C1 C2 117.9(4)
O2 C2 C3 115.2(3)
O2 C2 C1 110.9(3)
C3 C2 C1 109.3(3)
O2 C2 H2A 107.0
C3 C2 H2A 107.0
C1 C2 H2A 107.0
C4 C3 C10 108.1(3)
C4 C3 C2 128.8(3)
C10 C3 C2 123.1(3)
C3 C4 N2 108.7(3)
C3 C4 C5 129.4(3)
N2 C4 C5 121.7(3)
C4 C5 C9 110.9(4)
C4 C5 C6 110.0(3)
C9 C5 C6 108.1(4)
C4 C5 H5 109.3
C9 C5 H5 109.3
C6 C5 H5 109.3
N1 C6 C5 110.5(4)
N1 C6 H6A 109.5
C5 C6 H6A 109.5
N1 C6 H6B 109.5
C5 C6 H6B 109.5
H6A C6 H6B 108.1
N1 C7 C8 106.8(4)
N1 C7 H7A 110.4
C8 C7 H7A 110.4
N1 C7 H7B 110.4
C8 C7 H7B 110.4
H7A C7 H7B 108.6
C9 C8 C7 122.4(5)
C9 C8 H8A 106.7
C7 C8 H8A 106.7
C9 C8 H8B 106.7
C7 C8 H8B 106.7
H8A C8 H8B 106.6
O5 C9 O5' 75.3(7)
O5 C9 C8 121.7(7)
O5' C9 C8 97.6(8)
O5 C9 C5 108.7(6)
O5' C9 C5 126.1(6)
C8 C9 C5 120.2(4)
C11 C10 C15 119.1(3)
C11 C10 C3 108.1(3)
C15 C10 C3 132.7(3)
C10 C11 C12 122.4(4)
C10 C11 N2 106.7(3)
C12 C11 N2 130.9(3)
C13 C12 C11 117.1(4)
C13 C12 H12 121.5
C11 C12 H12 121.5
C12 C13 C14 121.9(4)
C12 C13 H13 119.0
C14 C13 H13 119.0
C15 C14 C13 120.6(4)
C15 C14 H14 119.7
C13 C14 H14 119.7
C14 C15 C10 118.8(4)
C14 C15 H15 120.6
C10 C15 H15 120.6
O3 C16 O4 126.0(4)
O3 C16 N2 123.4(4)
O4 C16 N2 110.6(4)
C18 C17 O4 108.6(5)
C18 C17 H17A 110.0
O4 C17 H17A 110.0
C18 C17 H17B 110.0
O4 C17 H17B 110.0
H17A C17 H17B 108.3
C17 C18 H18A 109.5
C17 C18 H18B 109.5
H18A C18 H18B 109.5
C17 C18 H18C 109.5
H18A C18 H18C 109.5
H18B C18 H18C 109.5

loop_
_geom_bond_atom_site_label_1
_geom_bond_atom_site_label_2
_geom_bond_distance
N1 C1 1.347(5)
N1 C6 1.456(5)
N1 C7 1.457(6)
N2 C16 1.400(5)
N2 C4 1.403(5)
N2 C11 1.420(5)
O1 C1 1.234(5)
O2 C2 1.415(5)
O2 H2 0.8200
O3 C16 1.191(5)
O4 C16 1.307(5)
O4 C17 1.486(5)
O5 C9 1.284(7)
O5' C9 1.304(8)
C1 C2 1.531(6)
C2 C3 1.521(5)
C2 H2A 0.9800
C3 C4 1.359(5)
C3 C10 1.435(5)
C4 C5 1.505(6)
C5 C9 1.523(8)
C5 C6 1.529(5)
C5 H5 0.9800
C6 H6A 0.9700
C6 H6B 0.9700
C7 C8 1.531(7)
C7 H7A 0.9700
C7 H7B 0.9700
C8 C9 1.392(8)
C8 H8A 0.9700
C8 H8B 0.9700
C10 C11 1.390(5)
C10 C15 1.398(5)
C11 C12 1.393(5)
C12 C13 1.366(6)
C12 H12 0.9300
C13 C14 1.396(6)
C13 H13 0.9300
C14 C15 1.375(6)
C14 H14 0.9300
C15 H15 0.9300
C17 C18 1.462(8)
C17 H17A 0.9700
C17 H17B 0.9700
C18 H18A 0.9600
C18 H18B 0.9600
C18 H18C 0.9600

loop_
_geom_hbond_atom_site_label_D
_geom_hbond_atom_site_label_H
_geom_hbond_atom_site_label_A
_geom_hbond_distance_DH
_geom_hbond_distance_HA
_geom_hbond_distance_DA
_geom_hbond_angle_DHA
_geom_hbond_site_symmetry_A
O2 H2 O1 0.82 1.90 2.709(4) 170.8 4_566

loop_
_geom_torsion_atom_site_label_1
_geom_torsion_atom_site_label_2
_geom_torsion_atom_site_label_3
_geom_torsion_atom_site_label_4
_geom_torsion
C6 N1 C1 O1 173.7(4)
C7 N1 C1 O1 25.6(5)
C6 N1 C1 C2 -1.9(5)
C7 N1 C1 C2 -150.0(3)
O1 C1 C2 O2 120.2(4)
N1 C1 C2 O2 -64.1(4)
O1 C1 C2 C3 -111.7(4)
N1 C1 C2 C3 64.0(5)
O2 C2 C3 C4 79.1(5)
C1 C2 C3 C4 -46.6(6)
O2 C2 C3 C10 -104.4(4)
C1 C2 C3 C10 129.9(4)
C10 C3 C4 N2 -1.1(5)
C2 C3 C4 N2 175.9(4)
C10 C3 C4 C5 -176.1(4)
C2 C3 C4 C5 0.8(8)
C16 N2 C4 C3 168.4(4)
C11 N2 C4 C3 0.0(5)
C16 N2 C4 C5 -16.1(6)
C11 N2 C4 C5 175.5(4)
C3 C4 C5 C9 107.9(5)
N2 C4 C5 C9 -66.6(5)
C3 C4 C5 C6 -11.6(7)
N2 C4 C5 C6 173.9(4)
C1 N1 C6 C5 -79.6(5)
C7 N1 C6 C5 70.0(4)
C4 C5 C6 N1 69.6(5)
C9 C5 C6 N1 -51.7(5)
C1 N1 C7 C8 95.8(5)
C6 N1 C7 C8 -54.9(5)
N1 C7 C8 C9 31.4(8)
C7 C8 C9 O5 121.5(9)
C7 C8 C9 O5' -161.1(8)
C7 C8 C9 C5 -21.2(10)
C4 C5 C9 O5 121.7(8)
C6 C5 C9 O5 -117.6(8)
C4 C5 C9 O5' 36.6(11)
C6 C5 C9 O5' 157.3(10)
C4 C5 C9 C8 -91.2(6)
C6 C5 C9 C8 29.4(8)
C4 C3 C10 C11 1.8(5)
C2 C3 C10 C11 -175.3(4)
C4 C3 C10 C15 -177.2(4)
C2 C3 C10 C15 5.7(7)
C15 C10 C11 C12 -1.0(6)
C3 C10 C11 C12 179.9(4)
C15 C10 C11 N2 177.4(3)
C3 C10 C11 N2 -1.8(4)
C16 N2 C11 C10 -167.1(4)
C4 N2 C11 C10 1.2(4)
C16 N2 C11 C12 11.0(7)
C4 N2 C11 C12 179.3(4)
C10 C11 C12 C13 0.7(6)
N2 C11 C12 C13 -177.2(4)
C11 C12 C13 C14 0.2(7)
C12 C13 C14 C15 -0.8(7)
C13 C14 C15 C10 0.6(7)
C11 C10 C15 C14 0.3(6)
C3 C10 C15 C14 179.2(4)
C17 O4 C16 O3 -4.0(8)
C17 O4 C16 N2 176.4(4)
C4 N2 C16 O3 -18.8(8)
C11 N2 C16 O3 147.6(5)
C4 N2 C16 O4 160.8(4)
C11 N2 C16 O4 -32.7(6)
C16 O4 C17 C18 87.2(6)
